data_1534000
loop_
_publ_author_name
'Kotur, B.Ya.'

_publ_section_title
;
 The Crystal Structure of Sc (Sc.030 Fe.786 Si.184)12 Compound
;
_journal_name_full 'Vestn. L'vov. Un-ta. Ser. Khim.'
_journal_page_first 42
_journal_page_last 45
_journal_volume 1977
_journal_year 1977
_chemical_formula_sum 'Fe9.424 Sc1.364 Si2.212'
_chemical_name_systematic 'Sc1.364 Fe9.424 Si2.212'
_space_group_IT_number 139
_symmetry_space_group_name_Hall '-I 4 2'
_symmetry_space_group_name_H-M 'I 4/m m m'
_cell_angle_alpha 90
_cell_angle_beta 90
_cell_angle_gamma 90
_cell_formula_units_Z 2
_cell_length_a 8.304
_cell_length_b 8.304
_cell_length_c 4.716
_cell_volume 325.198
_citation_journal_id_ASTM VLUSR5
_cod_data_source_file Kotur_VLUSR5_1977_1570.cif
_cod_data_source_block Fe9.424Sc1.364Si2.212
_cod_original_cell_volume 325.1985
_cod_database_code 1534000

loop_
_symmetry_equiv_pos_as_xyz
x,y,z
-y,x,z
-x,-y,z
y,-x,z
x,-y,-z
y,x,-z
-x,y,-z
-y,-x,-z
-x,-y,-z
y,-x,-z
x,y,-z
-y,x,-z
-x,y,z
-y,-x,z
x,-y,z
y,x,z
x+1/2,y+1/2,z+1/2
-y+1/2,x+1/2,z+1/2
-x+1/2,-y+1/2,z+1/2
y+1/2,-x+1/2,z+1/2
x+1/2,-y+1/2,-z+1/2
y+1/2,x+1/2,-z+1/2
-x+1/2,y+1/2,-z+1/2
-y+1/2,-x+1/2,-z+1/2
-x+1/2,-y+1/2,-z+1/2
y+1/2,-x+1/2,-z+1/2
x+1/2,y+1/2,-z+1/2
-y+1/2,x+1/2,-z+1/2
-x+1/2,y+1/2,z+1/2
-y+1/2,-x+1/2,z+1/2
x+1/2,-y+1/2,z+1/2
y+1/2,x+1/2,z+1/2

loop_
_atom_site_label
_atom_site_type_symbol
_atom_site_fract_x
_atom_site_fract_y
_atom_site_fract_z
_atom_site_occupancy
_atom_site_U_iso_or_equiv
Fe1 Fe 0.361 0 0 0.736 0.0
Si2 Si 0.25 0.25 0.25 0.19 0.0
Sc2 Sc 0.361 0 0 0.091 0.0
Fe2 Fe 0.25 0.25 0.25 0.81 0.0
Fe3 Fe 0.277 0.5 0 0.81 0.0
Sc1 Sc 0 0 0 1 0.0
Si3 Si 0.277 0.5 0 0.19 0.0
Si1 Si 0.361 0 0 0.173 0.0
